data_4118980
loop_
_publ_author_name
'Xin Feng'
'Zhi Zhou'
'Rong Zhou'
'Qing-Qing Zhou'
'Lin Dong'
'Ying-Chun Chen'

_publ_section_title
;
 Stereodivergence in Amine-Catalyzed Regioselective [4 + 2] Cycloadditions
 of \b-Substituted Cyclic Enones and Polyconjugated Malononitriles
;
_journal_name_full 'Journal of the American Chemical Society'
_journal_page_first 19942
_journal_page_last 19947
_journal_paper_doi 10.1021/ja3106219
_journal_volume 134
_journal_year 2012
_chemical_absolute_configuration ad
_chemical_formula_sum 'C19 H17 Cl N2 O'
_chemical_formula_weight 324.80
_chemical_name_systematic
; 
 ? 
;
_space_group_IT_number 1
_symmetry_cell_setting triclinic
_symmetry_space_group_name_Hall 'P 1'
_symmetry_space_group_name_H-M 'P 1'
_atom_sites_solution_hydrogens geom
_atom_sites_solution_primary direct
_atom_sites_solution_secondary difmap
_audit_creation_method SHELXL-97
_cell_angle_alpha 115.63(3)
_cell_angle_beta 100.45(3)
_cell_angle_gamma 100.87(3)
_cell_formula_units_Z 2
_cell_length_a 7.7780(16)
_cell_length_b 10.516(2)
_cell_length_c 11.757(2)
_cell_measurement_reflns_used 2532
_cell_measurement_temperature 153(2)
_cell_measurement_theta_max 29.123
_cell_measurement_theta_min 2.012
_cell_volume 813.1(4)
_computing_cell_refinement 'CrystalClear (Rigaku Inc., 2008)'
_computing_data_collection 'CrystalClear (Rigaku Inc., 2008)'
_computing_data_reduction 'CrystalClear (Rigaku Inc., 2008)'
_computing_structure_refinement 'SHELXL-97 (Sheldrick, 1997)'
_computing_structure_solution 'SHELXS-97 (Sheldrick, 1990)'
_diffrn_ambient_temperature 153(2)
_diffrn_detector_area_resol_mean 28.5714
_diffrn_measured_fraction_theta_full 0.987
_diffrn_measured_fraction_theta_max 0.987
_diffrn_measurement_device_type AFC10/Saturn724+
_diffrn_measurement_method 'phi and omega scans'
_diffrn_radiation_monochromator graphite
_diffrn_radiation_source 'Rotating Anode'
_diffrn_radiation_type MoK\a
_diffrn_radiation_wavelength 0.71073
_diffrn_reflns_av_R_equivalents 0.0465
_diffrn_reflns_av_sigmaI/netI 0.0576
_diffrn_reflns_limit_h_max 9
_diffrn_reflns_limit_h_min -8
_diffrn_reflns_limit_k_max 12
_diffrn_reflns_limit_k_min -12
_diffrn_reflns_limit_l_max 14
_diffrn_reflns_limit_l_min -14
_diffrn_reflns_number 7433
_diffrn_reflns_theta_full 26.00
_diffrn_reflns_theta_max 26.00
_diffrn_reflns_theta_min 2.18
_diffrn_standards_decay_% 0
_diffrn_standards_interval_count 0
_diffrn_standards_interval_time 0
_diffrn_standards_number 0
_exptl_absorpt_coefficient_mu 0.241
_exptl_absorpt_correction_T_max 0.9710
_exptl_absorpt_correction_T_min 0.9147
_exptl_absorpt_correction_type multi-scan
_exptl_crystal_colour Colorless
_exptl_crystal_density_diffrn 1.327
_exptl_crystal_description Chunk
_exptl_crystal_F_000 340
_exptl_crystal_size_max 0.38
_exptl_crystal_size_mid 0.21
_exptl_crystal_size_min 0.12
_refine_diff_density_max 0.822
_refine_diff_density_min -0.314
_refine_diff_density_rms 0.083
_refine_ls_abs_structure_details 'Flack H D (1983), Acta Cryst. A39, 876-881'
_refine_ls_abs_structure_Flack 0.15(8)
_refine_ls_extinction_method none
_refine_ls_goodness_of_fit_ref 0.998
_refine_ls_hydrogen_treatment constr
_refine_ls_matrix_type full
_refine_ls_number_parameters 417
_refine_ls_number_reflns 5055
_refine_ls_number_restraints 3
_refine_ls_restrained_S_all 0.997
_refine_ls_R_factor_all 0.0683
_refine_ls_R_factor_gt 0.0656
_refine_ls_shift/su_max 0.000
_refine_ls_shift/su_mean 0.000
_refine_ls_structure_factor_coef Fsqd
_refine_ls_weighting_details 'calc w=1/[\s^2^(Fo^2^)+(0.0816P)^2^+1.1600P] where P=(Fo^2^+2Fc^2^)/3'
_refine_ls_weighting_scheme calc
_refine_ls_wR_factor_gt 0.1591
_refine_ls_wR_factor_ref 0.1624
_reflns_number_gt 4820
_reflns_number_total 5055
_reflns_threshold_expression >2sigma(I)
_cod_data_source_file ja3106219_si_003.cif
_cod_data_source_block 6e'
_cod_depositor_comments
;
The following automatic conversions were performed:

'_exptl_absorpt_correction_type' value 'multi-scans' was replaced
with the value 'multi-scan' as specified in the replacement file
'src/cod-tools/trunk/data/replacement-values/replacement_values.lst'.

Automatic conversion script
Id: cif_fix_values 5376 2017-05-30 11:51:03Z andrius 
;
_cod_original_cell_volume 813.0(3)
_cod_database_code 4118980

loop_
_symmetry_equiv_pos_as_xyz
'x, y, z'

loop_
_atom_site_label
_atom_site_type_symbol
_atom_site_fract_x
_atom_site_fract_y
_atom_site_fract_z
_atom_site_U_iso_or_equiv
_atom_site_adp_type
_atom_site_occupancy
_atom_site_symmetry_multiplicity
_atom_site_calc_flag
_atom_site_refinement_flags
Cl1 Cl 0.46033(16) 0.80418(13) 0.56130(12) 0.0373(3) Uani 1 1 d .
O1 O 0.7708(5) 1.1706(5) -0.0176(4) 0.0443(9) Uani 1 1 d .
N1 N 1.4797(6) 1.3416(5) 0.4598(4) 0.0341(9) Uani 1 1 d .
N2 N 1.1023(7) 0.9544(5) 0.1391(5) 0.0433(11) Uani 1 1 d .
C1 C 0.8048(6) 1.1574(5) 0.5883(4) 0.0278(10) Uani 1 1 d .
H1 H 0.8995 1.2436 0.6549 0.033 Uiso 1 1 calc R
C2 C 0.7106(7) 1.0581(6) 0.6234(5) 0.0320(11) Uani 1 1 d .
H2 H 0.7411 1.0759 0.7121 0.038 Uiso 1 1 calc R
C3 C 0.5727(7) 0.9340(5) 0.5246(5) 0.0310(11) Uani 1 1 d .
C4 C 0.5228(7) 0.9131(6) 0.3976(5) 0.0313(11) Uani 1 1 d .
H4 H 0.4232 0.8303 0.3317 0.038 Uiso 1 1 calc R
C5 C 0.6167(7) 1.0116(5) 0.3663(4) 0.0291(10) Uani 1 1 d .
H5 H 0.5815 0.9971 0.2788 0.035 Uiso 1 1 calc R
C6 C 0.7641(6) 1.1334(5) 0.4628(4) 0.0260(9) Uani 1 1 d .
C7 C 0.8833(6) 1.2330(5) 0.4316(4) 0.0270(10) Uani 1 1 d .
H7 H 0.9545 1.3271 0.5037 0.032 Uiso 1 1 calc R
C8 C 0.9019(7) 1.2054(5) 0.3138(4) 0.0270(10) Uani 1 1 d .
H8 H 0.8247 1.1163 0.2382 0.032 Uiso 1 1 calc R
C9 C 1.0400(6) 1.3099(5) 0.2959(4) 0.0239(9) Uani 1 1 d .
H9 H 1.0988 1.4002 0.3843 0.029 Uiso 1 1 calc R
C10 C 1.2000(6) 1.2444(5) 0.2505(4) 0.0227(9) Uani 1 1 d .
C11 C 1.2595(6) 1.2929(5) 0.1511(4) 0.0256(9) Uani 1 1 d .
C12 C 1.2934(6) 1.4613(5) 0.2158(4) 0.0274(10) Uani 1 1 d .
H12A H 1.3506 1.5003 0.1641 0.033 Uiso 1 1 calc R
H12B H 1.3789 1.5094 0.3062 0.033 Uiso 1 1 calc R
C13 C 1.1108(7) 1.4982(5) 0.2220(4) 0.0298(10) Uani 1 1 d .
H13A H 1.1285 1.5829 0.3095 0.036 Uiso 1 1 calc R
H13B H 1.0715 1.5266 0.1536 0.036 Uiso 1 1 calc R
C14 C 0.9618(6) 1.3623(5) 0.1988(4) 0.0259(9) Uani 1 1 d .
H14 H 0.8482 1.3889 0.2144 0.031 Uiso 1 1 calc R
C15 C 1.0943(7) 1.2174(5) 0.0263(4) 0.0283(10) Uani 1 1 d .
H15A H 1.1179 1.2573 -0.0337 0.034 Uiso 1 1 calc R
H15B H 1.0784 1.1099 -0.0205 0.034 Uiso 1 1 calc R
C16 C 0.9212(7) 1.2416(6) 0.0591(4) 0.0295(10) Uani 1 1 d .
C17 C 1.4292(7) 1.2523(6) 0.1225(5) 0.0315(11) Uani 1 1 d .
H17A H 1.4050 1.1451 0.0853 0.038 Uiso 1 1 calc R
H17B H 1.5308 1.3032 0.2047 0.038 Uiso 1 1 calc R
H17C H 1.4617 1.2822 0.0591 0.038 Uiso 1 1 calc R
C18 C 1.3571(6) 1.2995(5) 0.3689(4) 0.0257(9) Uani 1 1 d .
C19 C 1.1427(7) 1.0808(5) 0.1886(4) 0.0283(10) Uani 1 1 d .
Cl1' Cl -0.19500(17) -0.40148(13) 0.50205(12) 0.0389(3) Uani 1 1 d .
O1' O 0.7260(6) 0.5337(5) 1.0964(4) 0.0421(10) Uani 1 1 d .
N1' N 0.2368(6) 0.5678(5) 0.6153(4) 0.0355(10) Uani 1 1 d .
N2' N 0.1792(7) 0.5099(6) 0.9420(5) 0.0405(11) Uani 1 1 d .
C1' C 0.0845(7) -0.0552(5) 0.4828(4) 0.0284(10) Uani 1 1 d .
H1' H 0.0961 -0.0288 0.4162 0.034 Uiso 1 1 calc R
C2' C -0.0377(7) -0.1903(5) 0.4482(5) 0.0308(11) Uani 1 1 d .
H2' H -0.1137 -0.2534 0.3598 0.037 Uiso 1 1 calc R
C3' C -0.0466(6) -0.2312(5) 0.5445(5) 0.0280(10) Uani 1 1 d .
C4' C 0.0591(7) -0.1387(5) 0.6741(5) 0.0315(11) Uani 1 1 d .
H4' H 0.0502 -0.1673 0.7397 0.038 Uiso 1 1 calc R
C5' C 0.1779(7) -0.0039(5) 0.7075(4) 0.0288(10) Uani 1 1 d .
H5' H 0.2528 0.0589 0.7963 0.035 Uiso 1 1 calc R
C6' C 0.1898(7) 0.0417(5) 0.6129(4) 0.0276(10) Uani 1 1 d .
C7' C 0.3103(7) 0.1847(5) 0.6443(4) 0.0283(10) Uani 1 1 d .
H7' H 0.3225 0.1976 0.5707 0.034 Uiso 1 1 calc R
C8' C 0.4048(7) 0.2986(5) 0.7623(4) 0.0278(10) Uani 1 1 d .
H8' H 0.4003 0.2890 0.8385 0.033 Uiso 1 1 calc R
C9' C 0.5171(6) 0.4402(5) 0.7803(4) 0.0252(9) Uani 1 1 d .
H9' H 0.5313 0.4215 0.6921 0.030 Uiso 1 1 calc R
C10' C 0.4193(6) 0.5659(5) 0.8253(4) 0.0220(9) Uani 1 1 d .
C11' C 0.5670(6) 0.7218(5) 0.9210(4) 0.0248(9) Uani 1 1 d .
C12' C 0.7182(7) 0.7306(5) 0.8566(4) 0.0317(10) Uani 1 1 d .
H12C H 0.8032 0.8327 0.9049 0.038 Uiso 1 1 calc R
H12D H 0.6637 0.7078 0.7645 0.038 Uiso 1 1 calc R
C13' C 0.8256(7) 0.6229(6) 0.8564(5) 0.0332(11) Uani 1 1 d .
H13C H 0.8519 0.5759 0.7708 0.040 Uiso 1 1 calc R
H13D H 0.9438 0.6769 0.9275 0.040 Uiso 1 1 calc R
C14' C 0.7123(7) 0.5046(5) 0.8781(4) 0.0290(10) Uani 1 1 d .
H14' H 0.7712 0.4245 0.8645 0.035 Uiso 1 1 calc R
C15' C 0.6455(7) 0.7169(5) 1.0489(4) 0.0296(10) Uani 1 1 d .
H15C H 0.7540 0.8044 1.1071 0.036 Uiso 1 1 calc R
H15D H 0.5523 0.7204 1.0965 0.036 Uiso 1 1 calc R
C16' C 0.6997(7) 0.5780(5) 1.0178(4) 0.0291(10) Uani 1 1 d .
C17' C 0.4834(7) 0.8470(6) 0.9476(5) 0.0321(11) Uani 1 1 d .
H17D H 0.5751 0.9407 1.0148 0.038 Uiso 1 1 calc R
H17E H 0.3779 0.8297 0.9795 0.038 Uiso 1 1 calc R
H17F H 0.4432 0.8516 0.8659 0.038 Uiso 1 1 calc R
C18' C 0.3164(7) 0.5671(5) 0.7077(4) 0.0264(10) Uani 1 1 d .
C19' C 0.2840(7) 0.5348(5) 0.8911(5) 0.0290(10) Uani 1 1 d .

loop_
_atom_site_aniso_label
_atom_site_aniso_U_11
_atom_site_aniso_U_22
_atom_site_aniso_U_33
_atom_site_aniso_U_23
_atom_site_aniso_U_13
_atom_site_aniso_U_12
Cl1 0.0399(7) 0.0373(7) 0.0473(7) 0.0270(6) 0.0229(6) 0.0125(6)
O1 0.024(2) 0.050(2) 0.0368(19) 0.0112(17) -0.0024(16) -0.0004(17)
N1 0.022(2) 0.042(2) 0.029(2) 0.0138(18) 0.0047(17) 0.0020(19)
N2 0.037(3) 0.037(3) 0.048(3) 0.018(2) 0.008(2) 0.005(2)
C1 0.021(2) 0.025(2) 0.029(2) 0.0068(18) 0.0068(18) 0.0045(19)
C2 0.033(3) 0.042(3) 0.031(2) 0.023(2) 0.015(2) 0.015(2)
C3 0.028(3) 0.029(2) 0.041(3) 0.018(2) 0.017(2) 0.011(2)
C4 0.027(3) 0.030(3) 0.034(2) 0.015(2) 0.011(2) 0.002(2)
C5 0.028(3) 0.031(2) 0.024(2) 0.0123(19) 0.0070(18) 0.005(2)
C6 0.026(3) 0.028(2) 0.026(2) 0.0128(18) 0.0116(18) 0.009(2)
C7 0.024(3) 0.027(2) 0.025(2) 0.0102(18) 0.0085(18) 0.002(2)
C8 0.022(2) 0.028(2) 0.026(2) 0.0116(19) 0.0094(18) 0.000(2)
C9 0.018(2) 0.025(2) 0.0228(19) 0.0088(17) 0.0058(17) 0.0012(18)
C10 0.020(2) 0.021(2) 0.025(2) 0.0110(17) 0.0063(17) 0.0029(18)
C11 0.021(2) 0.027(2) 0.024(2) 0.0096(18) 0.0088(17) 0.0027(19)
C12 0.023(2) 0.026(2) 0.031(2) 0.0144(19) 0.0076(18) 0.0026(19)
C13 0.029(3) 0.029(3) 0.030(2) 0.015(2) 0.0073(19) 0.005(2)
C14 0.022(2) 0.030(2) 0.023(2) 0.0107(18) 0.0069(17) 0.007(2)
C15 0.031(3) 0.028(2) 0.023(2) 0.0100(18) 0.011(2) 0.008(2)
C16 0.026(3) 0.036(3) 0.026(2) 0.017(2) 0.0039(19) 0.004(2)
C17 0.024(3) 0.046(3) 0.030(2) 0.021(2) 0.0110(19) 0.012(2)
C18 0.023(3) 0.024(2) 0.030(2) 0.0136(18) 0.011(2) 0.0037(19)
C19 0.024(3) 0.022(2) 0.032(2) 0.0105(19) 0.0078(19) 0.0010(19)
Cl1' 0.0349(7) 0.0248(6) 0.0473(7) 0.0129(5) 0.0117(6) 0.0003(5)
O1' 0.045(2) 0.052(2) 0.0383(19) 0.0317(19) 0.0073(17) 0.015(2)
N1' 0.040(3) 0.037(2) 0.034(2) 0.0211(19) 0.010(2) 0.014(2)
N2' 0.034(3) 0.049(3) 0.048(2) 0.030(2) 0.016(2) 0.014(2)
C1' 0.036(3) 0.022(2) 0.020(2) 0.0051(18) 0.007(2) 0.007(2)
C2' 0.029(3) 0.026(2) 0.026(2) 0.0055(19) 0.0029(19) 0.006(2)
C3' 0.021(2) 0.024(2) 0.035(2) 0.011(2) 0.0066(19) 0.004(2)
C4' 0.040(3) 0.031(3) 0.029(2) 0.016(2) 0.018(2) 0.012(2)
C5' 0.033(3) 0.028(2) 0.023(2) 0.0105(18) 0.0091(19) 0.006(2)
C6' 0.028(3) 0.022(2) 0.028(2) 0.0087(18) 0.0069(18) 0.007(2)
C7' 0.036(3) 0.025(2) 0.024(2) 0.0107(18) 0.0115(19) 0.008(2)
C8' 0.035(3) 0.025(2) 0.024(2) 0.0130(18) 0.0090(19) 0.009(2)
C9' 0.027(3) 0.023(2) 0.022(2) 0.0100(17) 0.0049(18) 0.0031(19)
C10' 0.022(2) 0.021(2) 0.0205(19) 0.0094(16) 0.0045(16) 0.0033(18)
C11' 0.022(2) 0.022(2) 0.0216(19) 0.0070(17) 0.0014(17) 0.0030(19)
C12' 0.032(3) 0.029(2) 0.029(2) 0.014(2) 0.007(2) 0.001(2)
C13' 0.024(3) 0.041(3) 0.032(2) 0.017(2) 0.009(2) 0.006(2)
C14' 0.025(3) 0.026(2) 0.032(2) 0.012(2) 0.0049(19) 0.006(2)
C15' 0.027(3) 0.028(2) 0.023(2) 0.0081(18) 0.0007(18) 0.002(2)
C16' 0.019(2) 0.031(2) 0.028(2) 0.0124(19) 0.0010(18) -0.002(2)
C17' 0.033(3) 0.025(2) 0.031(2) 0.0099(19) 0.003(2) 0.009(2)
C18' 0.024(2) 0.019(2) 0.030(2) 0.0098(18) 0.0066(19) 0.0001(18)
C19' 0.027(3) 0.029(2) 0.034(2) 0.018(2) 0.010(2) 0.007(2)

loop_
_atom_type_symbol
_atom_type_description
_atom_type_scat_dispersion_real
_atom_type_scat_dispersion_imag
_atom_type_scat_source
C C 0.0033 0.0016 'International Tables Vol C Tables 4.2.6.8 and 6.1.1.4'
H H 0.0000 0.0000 'International Tables Vol C Tables 4.2.6.8 and 6.1.1.4'
N N 0.0061 0.0033 'International Tables Vol C Tables 4.2.6.8 and 6.1.1.4'
O O 0.0106 0.0060 'International Tables Vol C Tables 4.2.6.8 and 6.1.1.4'
Cl Cl 0.1484 0.1585 'International Tables Vol C Tables 4.2.6.8 and 6.1.1.4'

loop_
_geom_angle_atom_site_label_1
_geom_angle_atom_site_label_2
_geom_angle_atom_site_label_3
_geom_angle
C6 C1 C2 121.9(5)
C6 C1 H1 119.1
C2 C1 H1 119.1
C3 C2 C1 117.8(4)
C3 C2 H2 121.1
C1 C2 H2 121.1
C4 C3 C2 120.7(5)
C4 C3 Cl1 119.8(4)
C2 C3 Cl1 119.5(4)
C5 C4 C3 120.2(5)
C5 C4 H4 119.9
C3 C4 H4 119.9
C4 C5 C6 120.2(4)
C4 C5 H5 119.9
C6 C5 H5 119.9
C1 C6 C5 119.0(4)
C1 C6 C7 118.3(4)
C5 C6 C7 122.6(4)
C8 C7 C6 127.2(4)
C8 C7 H7 116.4
C6 C7 H7 116.4
C7 C8 C9 122.4(4)
C7 C8 H8 118.8
C9 C8 H8 118.8
C8 C9 C14 115.5(4)
C8 C9 C10 112.5(4)
C14 C9 C10 107.7(3)
C8 C9 H9 106.9
C14 C9 H9 106.9
C10 C9 H9 106.9
C18 C10 C19 106.4(4)
C18 C10 C11 110.3(4)
C19 C10 C11 109.7(3)
C18 C10 C9 108.6(3)
C19 C10 C9 111.6(4)
C11 C10 C9 110.2(3)
C17 C11 C15 112.4(4)
C17 C11 C12 111.5(4)
C15 C11 C12 108.7(4)
C17 C11 C10 111.3(4)
C15 C11 C10 106.4(4)
C12 C11 C10 106.2(3)
C11 C12 C13 110.5(4)
C11 C12 H12A 109.6
C13 C12 H12A 109.6
C11 C12 H12B 109.6
C13 C12 H12B 109.6
H12A C12 H12B 108.1
C14 C13 C12 109.8(4)
C14 C13 H13A 109.7
C12 C13 H13A 109.7
C14 C13 H13B 109.7
C12 C13 H13B 109.7
H13A C13 H13B 108.2
C16 C14 C13 108.5(4)
C16 C14 C9 109.4(4)
C13 C14 C9 107.7(4)
C16 C14 H14 110.4
C13 C14 H14 110.4
C9 C14 H14 110.4
C16 C15 C11 111.6(4)
C16 C15 H15A 109.3
C11 C15 H15A 109.3
C16 C15 H15B 109.3
C11 C15 H15B 109.3
H15A C15 H15B 108.0
O1 C16 C15 123.2(4)
O1 C16 C14 125.4(5)
C15 C16 C14 111.4(4)
C11 C17 H17A 109.5
C11 C17 H17B 109.5
H17A C17 H17B 109.5
C11 C17 H17C 109.5
H17A C17 H17C 109.5
H17B C17 H17C 109.5
N1 C18 C10 179.3(5)
N2 C19 C10 178.0(5)
C6' C1' C2' 121.2(4)
C6' C1' H1' 119.4
C2' C1' H1' 119.4
C3' C2' C1' 118.9(4)
C3' C2' H2' 120.5
C1' C2' H2' 120.5
C4' C3' C2' 121.1(4)
C4' C3' Cl1' 119.4(4)
C2' C3' Cl1' 119.5(4)
C3' C4' C5' 119.3(4)
C3' C4' H4' 120.3
C5' C4' H4' 120.3
C4' C5' C6' 121.1(4)
C4' C5' H5' 119.4
C6' C5' H5' 119.4
C1' C6' C5' 118.1(4)
C1' C6' C7' 118.8(4)
C5' C6' C7' 123.1(4)
C8' C7' C6' 128.3(4)
C8' C7' H7' 115.8
C6' C7' H7' 115.8
C7' C8' C9' 122.8(4)
C7' C8' H8' 118.6
C9' C8' H8' 118.6
C8' C9' C14' 115.8(4)
C8' C9' C10' 112.4(4)
C14' C9' C10' 107.3(4)
C8' C9' H9' 107.0
C14' C9' H9' 107.0
C10' C9' H9' 107.0
C18' C10' C19' 106.8(4)
C18' C10' C11' 109.7(4)
C19' C10' C11' 110.3(3)
C18' C10' C9' 109.2(3)
C19' C10' C9' 110.7(4)
C11' C10' C9' 110.1(4)
C17' C11' C12' 113.0(4)
C17' C11' C15' 111.6(4)
C12' C11' C15' 108.3(4)
C17' C11' C10' 111.7(4)
C12' C11' C10' 106.4(3)
C15' C11' C10' 105.5(4)
C11' C12' C13' 111.8(4)
C11' C12' H12C 109.3
C13' C12' H12C 109.3
C11' C12' H12D 109.3
C13' C12' H12D 109.3
H12C C12' H12D 107.9
C14' C13' C12' 109.1(4)
C14' C13' H13C 109.9
C12' C13' H13C 109.9
C14' C13' H13D 109.9
C12' C13' H13D 109.9
H13C C13' H13D 108.3
C16' C14' C13' 108.1(4)
C16' C14' C9' 108.8(4)
C13' C14' C9' 108.8(4)
C16' C14' H14' 110.4
C13' C14' H14' 110.4
C9' C14' H14' 110.4
C16' C15' C11' 110.8(4)
C16' C15' H15C 109.5
C11' C15' H15C 109.5
C16' C15' H15D 109.5
C11' C15' H15D 109.5
H15C C15' H15D 108.1
O1' C16' C15' 122.5(4)
O1' C16' C14' 126.2(5)
C15' C16' C14' 111.3(4)
C11' C17' H17D 109.5
C11' C17' H17E 109.5
H17D C17' H17E 109.5
C11' C17' H17F 109.5
H17D C17' H17F 109.5
H17E C17' H17F 109.5
N1' C18' C10' 179.6(5)
N2' C19' C10' 179.6(5)

loop_
_geom_bond_atom_site_label_1
_geom_bond_atom_site_label_2
_geom_bond_distance
Cl1 C3 1.735(5)
O1 C16 1.202(6)
N1 C18 1.144(6)
N2 C19 1.145(7)
C1 C6 1.349(6)
C1 C2 1.412(7)
C1 H1 0.9500
C2 C3 1.383(7)
C2 H2 0.9500
C3 C4 1.378(7)
C4 C5 1.373(7)
C4 H4 0.9500
C5 C6 1.399(7)
C5 H5 0.9500
C6 C7 1.477(6)
C7 C8 1.328(6)
C7 H7 0.9500
C8 C9 1.498(6)
C8 H8 0.9500
C9 C14 1.547(6)
C9 C10 1.598(6)
C9 H9 1.0000
C10 C18 1.478(6)
C10 C19 1.482(6)
C10 C11 1.570(6)
C11 C17 1.512(6)
C11 C15 1.535(6)
C11 C12 1.539(6)
C12 C13 1.547(7)
C12 H12A 0.9900
C12 H12B 0.9900
C13 C14 1.544(7)
C13 H13A 0.9900
C13 H13B 0.9900
C14 C16 1.505(6)
C14 H14 1.0000
C15 C16 1.503(7)
C15 H15A 0.9900
C15 H15B 0.9900
C17 H17A 0.9800
C17 H17B 0.9800
C17 H17C 0.9800
Cl1' C3' 1.740(5)
O1' C16' 1.204(6)
N1' C18' 1.153(6)
N2' C19' 1.150(7)
C1' C6' 1.390(6)
C1' C2' 1.392(7)
C1' H1' 0.9500
C2' C3' 1.382(7)
C2' H2' 0.9500
C3' C4' 1.380(7)
C4' C5' 1.382(7)
C4' H4' 0.9500
C5' C6' 1.399(6)
C5' H5' 0.9500
C6' C7' 1.462(7)
C7' C8' 1.327(6)
C7' H7' 0.9500
C8' C9' 1.481(6)
C8' H8' 0.9500
C9' C14' 1.547(6)
C9' C10' 1.589(6)
C9' H9' 1.0000
C10' C18' 1.472(6)
C10' C19' 1.483(6)
C10' C11' 1.580(6)
C11' C17' 1.514(7)
C11' C12' 1.519(7)
C11' C15' 1.543(6)
C12' C13' 1.528(7)
C12' H12C 0.9900
C12' H12D 0.9900
C13' C14' 1.527(7)
C13' H13C 0.9900
C13' H13D 0.9900
C14' C16' 1.514(6)
C14' H14' 1.0000
C15' C16' 1.507(7)
C15' H15C 0.9900
C15' H15D 0.9900
C17' H17D 0.9800
C17' H17E 0.9800
C17' H17F 0.9800

loop_
_geom_torsion_atom_site_label_1
_geom_torsion_atom_site_label_2
_geom_torsion_atom_site_label_3
_geom_torsion_atom_site_label_4
_geom_torsion
C6 C1 C2 C3 -0.4(7)
C1 C2 C3 C4 -3.5(7)
C1 C2 C3 Cl1 176.9(4)
C2 C3 C4 C5 3.6(7)
Cl1 C3 C4 C5 -176.9(4)
C3 C4 C5 C6 0.3(7)
C2 C1 C6 C5 4.1(7)
C2 C1 C6 C7 -172.8(4)
C4 C5 C6 C1 -4.1(7)
C4 C5 C6 C7 172.7(5)
C1 C6 C7 C8 158.6(5)
C5 C6 C7 C8 -18.3(8)
C6 C7 C8 C9 -174.3(4)
C7 C8 C9 C14 -124.0(5)
C7 C8 C9 C10 111.9(5)
C8 C9 C10 C18 -95.4(4)
C14 C9 C10 C18 136.2(4)
C8 C9 C10 C19 21.5(5)
C14 C9 C10 C19 -106.9(4)
C8 C9 C10 C11 143.6(4)
C14 C9 C10 C11 15.2(4)
C18 C10 C11 C17 51.5(5)
C19 C10 C11 C17 -65.4(5)
C9 C10 C11 C17 171.4(4)
C18 C10 C11 C15 174.2(4)
C19 C10 C11 C15 57.4(5)
C9 C10 C11 C15 -65.9(4)
C18 C10 C11 C12 -70.0(5)
C19 C10 C11 C12 173.1(4)
C9 C10 C11 C12 49.9(4)
C17 C11 C12 C13 170.3(4)
C15 C11 C12 C13 45.8(5)
C10 C11 C12 C13 -68.4(4)
C11 C12 C13 C14 15.9(5)
C12 C13 C14 C16 -66.3(5)
C12 C13 C14 C9 52.0(4)
C8 C9 C14 C16 -77.6(5)
C10 C9 C14 C16 49.1(5)
C8 C9 C14 C13 164.7(4)
C10 C9 C14 C13 -68.6(4)
C17 C11 C15 C16 172.0(4)
C12 C11 C15 C16 -64.1(5)
C10 C11 C15 C16 49.9(5)
C11 C15 C16 O1 -164.9(5)
C11 C15 C16 C14 14.0(6)
C13 C14 C16 O1 -131.8(5)
C9 C14 C16 O1 111.0(6)
C13 C14 C16 C15 49.3(5)
C9 C14 C16 C15 -67.9(5)
C19 C10 C18 N1 67(44)
C11 C10 C18 N1 -52(44)
C9 C10 C18 N1 -173(100)
C18 C10 C19 N2 -83(16)
C11 C10 C19 N2 36(16)
C9 C10 C19 N2 159(16)
C6' C1' C2' C3' -3.4(7)
C1' C2' C3' C4' 2.0(7)
C1' C2' C3' Cl1' -178.6(4)
C2' C3' C4' C5' -1.1(7)
Cl1' C3' C4' C5' 179.5(4)
C3' C4' C5' C6' 1.5(7)
C2' C1' C6' C5' 3.8(7)
C2' C1' C6' C7' -177.6(5)
C4' C5' C6' C1' -2.8(7)
C4' C5' C6' C7' 178.6(5)
C1' C6' C7' C8' 171.5(5)
C5' C6' C7' C8' -9.9(8)
C6' C7' C8' C9' -177.6(5)
C7' C8' C9' C14' -133.3(5)
C7' C8' C9' C10' 102.9(5)
C8' C9' C10' C18' -93.5(4)
C14' C9' C10' C18' 138.1(4)
C8' C9' C10' C19' 23.8(5)
C14' C9' C10' C19' -104.7(4)
C8' C9' C10' C11' 146.0(4)
C14' C9' C10' C11' 17.6(5)
C18' C10' C11' C17' 50.2(5)
C19' C10' C11' C17' -67.2(5)
C9' C10' C11' C17' 170.4(4)
C18' C10' C11' C12' -73.5(4)
C19' C10' C11' C12' 169.2(4)
C9' C10' C11' C12' 46.7(4)
C18' C10' C11' C15' 171.6(4)
C19' C10' C11' C15' 54.2(5)
C9' C10' C11' C15' -68.2(4)
C17' C11' C12' C13' 168.5(4)
C15' C11' C12' C13' 44.3(5)
C10' C11' C12' C13' -68.7(5)
C11' C12' C13' C14' 18.7(5)
C12' C13' C14' C16' -67.9(5)
C12' C13' C14' C9' 50.1(5)
C8' C9' C14' C16' -78.3(5)
C10' C9' C14' C16' 48.2(5)
C8' C9' C14' C13' 164.2(4)
C10' C9' C14' C13' -69.3(4)
C17' C11' C15' C16' 170.7(4)
C12' C11' C15' C16' -64.3(5)
C10' C11' C15' C16' 49.2(5)
C11' C15' C16' O1' -163.3(5)
C11' C15' C16' C14' 15.8(6)
C13' C14' C16' O1' -132.6(5)
C9' C14' C16' O1' 109.4(6)
C13' C14' C16' C15' 48.3(5)
C9' C14' C16' C15' -69.6(5)
C19' C10' C18' N1' -155(100)
C11' C10' C18' N1' 85(70)
C9' C10' C18' N1' -36(70)
C18' C10' C19' N2' 108(79)
C11' C10' C19' N2' -133(79)
C9' C10' C19' N2' -11(79)
